data_1509635
loop_
_publ_author_name
'Brown, I.D.'
'Greedan, J.E.'
'Garrett, J.D.'
'Carbotte, S.'
'Faggiani, R.'

_publ_section_title
;
 Single-Crystal Growth and Structure Determination of Ag16 I12 P2 O7
;
_journal_name_full 'Journal of Solid State Chemistry'
_journal_page_first 183
_journal_page_last 190
_journal_paper_doi 10.1016/0022-4596(82)90266-3
_journal_volume 42
_journal_year 1982
_chemical_formula_sum 'Ag16 I12 O7 P2'
_chemical_name_systematic 'Ag16 I12 P2 O7'
_space_group_IT_number 192
_symmetry_space_group_name_Hall '-P 6 2c'
_symmetry_space_group_name_H-M 'P 6/m c c'
_cell_angle_alpha 90
_cell_angle_beta 90
_cell_angle_gamma 120
_cell_formula_units_Z 1
_cell_length_a 12.054
_cell_length_b 12.054
_cell_length_c 7.504
_cell_volume 944.247
_citation_journal_id_ASTM JSSCBI
_cod_data_source_file silver1-2_654.cif
_cod_data_source_block Ag16I12O7P2
_cod_original_cell_volume 944.2475
_cod_database_code 1509635

loop_
_symmetry_equiv_pos_as_xyz
x,y,z
x-y,x,z
-y,x-y,z
-x,-y,z
-x+y,-x,z
y,-x+y,z
-y,-x,-z+1/2
x-y,-y,-z+1/2
x,x-y,-z+1/2
y,x,-z+1/2
-x+y,y,-z+1/2
-x,-x+y,-z+1/2
-x,-y,-z
-x+y,-x,-z
y,-x+y,-z
x,y,-z
x-y,x,-z
-y,x-y,-z
y,x,z-1/2
-x+y,y,z-1/2
-x,-x+y,z-1/2
-y,-x,z-1/2
x-y,-y,z-1/2
x,x-y,z-1/2

loop_
_atom_site_label
_atom_site_type_symbol
_atom_site_fract_x
_atom_site_fract_y
_atom_site_fract_z
_atom_site_occupancy
_atom_site_U_iso_or_equiv
O2 O-2 0.1 0.05 0.35 0.083 0.0
Ag3 Ag+1 0.2488 0.947 0.1754 0.29 0.0
Ag2 Ag+1 0.0947 0.4747 0.1605 0.12 0.0
P1 P+5 0 0 0.2018 0.5 0.0
Ag4 Ag+1 0.0489 0.2467 0 0.26 0.0
O1 O-2 0.05 0.02 0 0.083 0.0
O3 O-2 -0.08 -0.15 0.2 0.083 0.0
I1 I-1 0.45 0.1479 0 1 0.0
O4 O-2 -0.1 0.04 0.2 0.083 0.0
Ag1 Ag+1 0.5 0 0.25 0.52 0.0
